data_2212435
loop_
_publ_author_name
'Li-Chao Yang'
'Li, Yi-Zhi'
'Sen-Zhi Zhao'
'Lin Wu'

_publ_section_title
;
 1-Benzyl-4-(4-<i>tert</i>-butylphenyl)piperazine
;
_journal_coeditor_code AT2216
_journal_issue 3
_journal_name_full 'Acta Crystallographica Section E'
_journal_page_first o1097
_journal_page_last o1098
_journal_paper_doi 10.1107/S1600536807004485
_journal_volume 63
_journal_year 2007
_chemical_formula_iupac 'C21 H28 N2'
_chemical_formula_moiety 'C21 H28 N2'
_chemical_formula_sum 'C21 H28 N2'
_chemical_formula_weight 308.45
_chemical_melting_point 348
_chemical_name_systematic
;
1-Benzyl-4-(4-tert-butylphenyl)piperazine
;
_space_group_IT_number 14
_symmetry_cell_setting monoclinic
_symmetry_space_group_name_Hall '-P 2ybc'
_symmetry_space_group_name_H-M 'P 1 21/c 1'
_atom_sites_solution_hydrogens geom
_atom_sites_solution_primary direct
_atom_sites_solution_secondary difmap
_cell_angle_alpha 90.00
_cell_angle_beta 92.626(3)
_cell_angle_gamma 90.00
_cell_formula_units_Z 4
_cell_length_a 6.2461(11)
_cell_length_b 15.660(3)
_cell_length_c 18.678(3)
_cell_measurement_reflns_used 1891
_cell_measurement_temperature 291(2)
_cell_measurement_theta_max 22.73
_cell_measurement_theta_min 2.04
_cell_volume 1825.0(6)
_computing_cell_refinement 'SAINT-Plus (Bruker, 2000)'
_computing_data_collection 'SMART (Bruker, 2000)'
_computing_data_reduction SAINT-Plus
_computing_molecular_graphics SHELXTL
_computing_publication_material SHELXTL
_computing_structure_refinement SHELXTL
_computing_structure_solution 'SHELXTL (Bruker, 2000)'
_diffrn_ambient_temperature 291(2)
_diffrn_measured_fraction_theta_full 0.999
_diffrn_measured_fraction_theta_max 0.999
_diffrn_measurement_device_type 'Bruker SMART APEX CCD'
_diffrn_measurement_method '\f and \w'
_diffrn_radiation_monochromator graphite
_diffrn_radiation_source 'sealed tube'
_diffrn_radiation_type MoK\a
_diffrn_radiation_wavelength 0.71073
_diffrn_reflns_av_R_equivalents 0.0755
_diffrn_reflns_av_sigmaI/netI 0.0648
_diffrn_reflns_limit_h_max 6
_diffrn_reflns_limit_h_min -7
_diffrn_reflns_limit_k_max 19
_diffrn_reflns_limit_k_min -17
_diffrn_reflns_limit_l_max 22
_diffrn_reflns_limit_l_min -23
_diffrn_reflns_number 9859
_diffrn_reflns_theta_full 26.00
_diffrn_reflns_theta_max 26.00
_diffrn_reflns_theta_min 1.70
_diffrn_standards_interval_count 3
_diffrn_standards_interval_time 150
_exptl_absorpt_coefficient_mu 0.065
_exptl_absorpt_correction_T_max 0.98
_exptl_absorpt_correction_T_min 0.98
_exptl_absorpt_correction_type multi-scan
_exptl_absorpt_process_details '(SADABS; Bruker, 2000)'
_exptl_crystal_colour colourless
_exptl_crystal_density_diffrn 1.123
_exptl_crystal_density_method 'not measured'
_exptl_crystal_description block
_exptl_crystal_F_000 672
_exptl_crystal_size_max 0.30
_exptl_crystal_size_mid 0.26
_exptl_crystal_size_min 0.24
_refine_diff_density_max 0.405
_refine_diff_density_min -0.444
_refine_ls_extinction_coef 0.014(2)
_refine_ls_extinction_expression Fc^*^=kFc[1+0.001xFc^2^\l^3^/sin(2\q)]^-1/4^
_refine_ls_extinction_method SHELXL97
_refine_ls_goodness_of_fit_ref 1.021
_refine_ls_hydrogen_treatment constr
_refine_ls_matrix_type full
_refine_ls_number_parameters 209
_refine_ls_number_reflns 3582
_refine_ls_number_restraints 0
_refine_ls_restrained_S_all 1.021
_refine_ls_R_factor_all 0.0987
_refine_ls_R_factor_gt 0.0570
_refine_ls_shift/su_max 0.000
_refine_ls_shift/su_mean 0.000
_refine_ls_structure_factor_coef Fsqd
_refine_ls_weighting_details 'calc w=1/[\s^2^(Fo^2^)+(0.0627P)^2^+0.22P] where P=(Fo^2^+2Fc^2^)/3'
_refine_ls_weighting_scheme calc
_refine_ls_wR_factor_gt 0.1464
_refine_ls_wR_factor_ref 0.1632
_reflns_number_gt 1936
_reflns_number_total 3582
_reflns_threshold_expression I>2\s(I)
_cod_data_source_file at2216.cif
_cod_data_source_block I
_cod_original_cell_volume 1825.1(6)
_cod_original_sg_symbol_H-M 'P 21/c'
_cod_database_code 2212435
_cod_database_fobs_code 2212435

loop_
_symmetry_equiv_pos_as_xyz
'x, y, z'
'-x, y+1/2, -z+1/2'
'-x, -y, -z'
'x, -y-1/2, z-1/2'

loop_
_atom_site_type_symbol
_atom_site_label
_atom_site_fract_x
_atom_site_fract_y
_atom_site_fract_z
_atom_site_U_iso_or_equiv
_atom_site_adp_type
_atom_site_calc_flag
_atom_site_refinement_flags
_atom_site_occupancy
C C1 0.2032(3) 1.00147(14) 0.40692(10) 0.0443(5) Uani d . 1
C C2 0.3784(3) 1.05636(14) 0.41193(11) 0.0502(6) Uani d . 1
H H2A 0.5075 1.0368 0.4327 0.060 Uiso calc R 1
C C3 0.3649(3) 1.13866(15) 0.38690(11) 0.0520(6) Uani d . 1
H H3A 0.4865 1.1729 0.3908 0.062 Uiso calc R 1
C C4 0.1770(3) 1.17320(14) 0.35592(11) 0.0484(5) Uani d . 1
C C5 0.0018(3) 1.11941(15) 0.35419(12) 0.0567(6) Uani d . 1
H H5A -0.1291 1.1401 0.3359 0.068 Uiso calc R 1
C C6 0.0129(3) 1.03582(15) 0.37851(12) 0.0551(6) Uani d . 1
H H6A -0.1097 1.0021 0.3757 0.066 Uiso calc R 1
C C7 0.1724(4) 1.26349(16) 0.32499(14) 0.0665(7) Uani d . 1
C C8 0.2652(5) 1.32704(16) 0.37979(14) 0.0779(8) Uani d . 1
H H8A 0.1817 1.3261 0.4217 0.117 Uiso calc R 1
H H8B 0.2616 1.3834 0.3595 0.117 Uiso calc R 1
H H8C 0.4107 1.3117 0.3928 0.117 Uiso calc R 1
C C9 0.3050(4) 1.26483(17) 0.25829(14) 0.0740(8) Uani d . 1
H H9A 0.2463 1.2248 0.2238 0.111 Uiso calc R 1
H H9B 0.4505 1.2495 0.2712 0.111 Uiso calc R 1
H H9C 0.3017 1.3211 0.2379 0.111 Uiso calc R 1
C C10 -0.0545(4) 1.29243(18) 0.30268(18) 0.0917(10) Uani d . 1
H H10A -0.1419 1.2916 0.3436 0.138 Uiso calc R 1
H H10B -0.1142 1.2545 0.2667 0.138 Uiso calc R 1
H H10C -0.0499 1.3494 0.2837 0.138 Uiso calc R 1
C C11 0.0280(3) 0.86599(14) 0.43128(13) 0.0566(6) Uani d . 1
H H11A -0.0328 0.8606 0.3828 0.068 Uiso calc R 1
H H11B -0.0753 0.8954 0.4597 0.068 Uiso calc R 1
C C12 0.0705(4) 0.77838(14) 0.46212(13) 0.0626(7) Uani d . 1
H H12A 0.1251 0.7836 0.5114 0.075 Uiso calc R 1
H H12B -0.0625 0.7464 0.4620 0.075 Uiso calc R 1
C C13 0.4252(3) 0.78128(14) 0.42316(13) 0.0564(6) Uani d . 1
H H13A 0.5311 0.7517 0.3960 0.068 Uiso calc R 1
H H13B 0.4802 0.7856 0.4724 0.068 Uiso calc R 1
C C14 0.3895(3) 0.86910(14) 0.39285(13) 0.0557(6) Uani d . 1
H H14A 0.5232 0.9007 0.3964 0.067 Uiso calc R 1
H H14B 0.3454 0.8646 0.3425 0.067 Uiso calc R 1
C C15 0.2581(4) 0.64518(15) 0.44677(13) 0.0666(7) Uani d . 1
H H15A 0.1201 0.6173 0.4500 0.080 Uiso calc R 1
H H15B 0.3262 0.6468 0.4945 0.080 Uiso calc R 1
C C16 0.3948(4) 0.59459(14) 0.39815(13) 0.0587(6) Uani d . 1
C C17 0.3258(5) 0.58144(16) 0.32781(14) 0.0713(7) Uani d . 1
H H17A 0.1923 0.6020 0.3118 0.086 Uiso calc R 1
C C18 0.4506(6) 0.53853(17) 0.28085(16) 0.0853(9) Uani d . 1
H H18A 0.4012 0.5302 0.2336 0.102 Uiso calc R 1
C C19 0.6471(6) 0.50819(18) 0.30353(19) 0.0886(9) Uani d . 1
H H19A 0.7332 0.4805 0.2715 0.106 Uiso calc R 1
C C20 0.7175(5) 0.51851(18) 0.3737(2) 0.0915(9) Uani d . 1
H H20A 0.8495 0.4964 0.3895 0.110 Uiso calc R 1
C C21 0.5909(5) 0.56214(17) 0.42110(16) 0.0767(8) Uani d . 1
H H21A 0.6392 0.5694 0.4686 0.092 Uiso calc R 1
N N1 0.2256(3) 0.91600(11) 0.43064(9) 0.0465(5) Uani d . 1
N N2 0.2257(3) 0.73258(11) 0.42046(10) 0.0537(5) Uani d . 1

loop_
_atom_site_aniso_label
_atom_site_aniso_U_11
_atom_site_aniso_U_22
_atom_site_aniso_U_33
_atom_site_aniso_U_12
_atom_site_aniso_U_13
_atom_site_aniso_U_23
C1 0.0382(12) 0.0529(13) 0.0420(12) 0.0010(10) 0.0038(9) -0.0059(10)
C2 0.0406(12) 0.0578(14) 0.0517(13) 0.0029(11) -0.0034(10) -0.0002(11)
C3 0.0437(13) 0.0569(14) 0.0554(14) -0.0045(11) 0.0029(10) -0.0019(11)
C4 0.0454(13) 0.0547(14) 0.0454(12) 0.0056(11) 0.0039(10) -0.0041(10)
C5 0.0423(13) 0.0612(15) 0.0661(15) 0.0099(11) -0.0033(11) -0.0035(12)
C6 0.0376(12) 0.0570(15) 0.0703(16) -0.0013(10) -0.0004(11) -0.0063(12)
C7 0.0689(17) 0.0673(17) 0.0637(16) 0.0067(13) 0.0061(13) 0.0045(13)
C8 0.0897(19) 0.0587(16) 0.085(2) -0.0157(15) -0.0032(16) 0.0044(14)
C9 0.0711(17) 0.0752(18) 0.0761(18) 0.0067(14) 0.0061(14) 0.0045(14)
C10 0.078(2) 0.0697(18) 0.127(3) 0.0238(15) -0.0008(18) 0.0175(17)
C11 0.0456(13) 0.0612(15) 0.0637(15) -0.0014(11) 0.0114(11) -0.0059(12)
C12 0.0605(15) 0.0610(15) 0.0680(16) -0.0056(12) 0.0191(12) -0.0020(12)
C13 0.0522(14) 0.0550(14) 0.0626(15) 0.0048(11) 0.0081(11) -0.0022(11)
C14 0.0475(13) 0.0551(14) 0.0654(15) 0.0009(11) 0.0122(11) -0.0011(11)
C15 0.0813(18) 0.0550(15) 0.0645(16) -0.0032(13) 0.0150(14) 0.0039(12)
C16 0.0743(17) 0.0439(13) 0.0586(16) -0.0006(12) 0.0085(13) 0.0044(11)
C17 0.0905(19) 0.0597(16) 0.0637(17) 0.0102(14) 0.0056(15) 0.0045(13)
C18 0.123(3) 0.0652(18) 0.0680(18) 0.0162(18) 0.0103(18) 0.0012(14)
C19 0.106(3) 0.0671(19) 0.095(2) 0.0096(18) 0.030(2) -0.0068(17)
C20 0.078(2) 0.0691(19) 0.127(3) 0.0131(15) 0.002(2) -0.0091(19)
C21 0.084(2) 0.0637(17) 0.0812(19) 0.0018(15) -0.0044(16) -0.0062(14)
N1 0.0395(10) 0.0503(11) 0.0500(11) 0.0003(8) 0.0061(8) -0.0034(8)
N2 0.0557(12) 0.0506(11) 0.0558(11) -0.0026(9) 0.0121(9) -0.0025(9)

loop_
_atom_type_symbol
_atom_type_description
_atom_type_scat_dispersion_real
_atom_type_scat_dispersion_imag
_atom_type_scat_source
C C 0.0033 0.0016 'International Tables Vol C Tables 4.2.6.8 and 6.1.1.4'
H H 0.0000 0.0000 'International Tables Vol C Tables 4.2.6.8 and 6.1.1.4'
N N 0.0061 0.0033 'International Tables Vol C Tables 4.2.6.8 and 6.1.1.4'

loop_
_geom_angle_atom_site_label_1
_geom_angle_atom_site_label_2
_geom_angle_atom_site_label_3
_geom_angle
_geom_angle_publ_flag
C6 C1 C2 116.3(2) ?
C6 C1 N1 123.87(19) ?
C2 C1 N1 119.79(18) ?
C3 C2 C1 121.4(2) ?
C3 C2 H2A 119.3 ?
C1 C2 H2A 119.3 ?
C2 C3 C4 122.9(2) ?
C2 C3 H3A 118.5 ?
C4 C3 H3A 118.5 ?
C5 C4 C3 115.1(2) ?
C5 C4 C7 123.7(2) ?
C3 C4 C7 121.2(2) ?
C4 C5 C6 122.8(2) ?
C4 C5 H5A 118.6 ?
C6 C5 H5A 118.6 ?
C5 C6 C1 121.4(2) ?
C5 C6 H6A 119.3 ?
C1 C6 H6A 119.3 ?
C8 C7 C4 110.5(2) ?
C8 C7 C10 108.0(2) ?
C4 C7 C10 112.3(2) ?
C8 C7 C9 109.6(2) ?
C4 C7 C9 108.6(2) ?
C10 C7 C9 107.7(2) ?
C7 C8 H8A 109.5 ?
C7 C8 H8B 109.5 ?
H8A C8 H8B 109.5 ?
C7 C8 H8C 109.5 ?
H8A C8 H8C 109.5 ?
H8B C8 H8C 109.5 ?
C7 C9 H9A 109.5 ?
C7 C9 H9B 109.5 ?
H9A C9 H9B 109.5 ?
C7 C9 H9C 109.5 ?
H9A C9 H9C 109.5 ?
H9B C9 H9C 109.5 ?
C7 C10 H10A 109.5 ?
C7 C10 H10B 109.5 ?
H10A C10 H10B 109.5 ?
C7 C10 H10C 109.5 ?
H10A C10 H10C 109.5 ?
H10B C10 H10C 109.5 ?
N1 C11 C12 110.90(19) ?
N1 C11 H11A 109.5 ?
C12 C11 H11A 109.5 ?
N1 C11 H11B 109.5 ?
C12 C11 H11B 109.5 ?
H11A C11 H11B 108.0 ?
N2 C12 C11 110.70(18) ?
N2 C12 H12A 109.5 ?
C11 C12 H12A 109.5 ?
N2 C12 H12B 109.5 ?
C11 C12 H12B 109.5 ?
H12A C12 H12B 108.1 ?
N2 C13 C14 110.72(18) ?
N2 C13 H13A 109.5 ?
C14 C13 H13A 109.5 ?
N2 C13 H13B 109.5 ?
C14 C13 H13B 109.5 ?
H13A C13 H13B 108.1 ?
N1 C14 C13 111.87(18) ?
N1 C14 H14A 109.2 ?
C13 C14 H14A 109.2 ?
N1 C14 H14B 109.2 ?
C13 C14 H14B 109.2 ?
H14A C14 H14B 107.9 ?
N2 C15 C16 111.34(19) yes
N2 C15 H15A 109.4 ?
C16 C15 H15A 109.4 ?
N2 C15 H15B 109.4 ?
C16 C15 H15B 109.4 ?
H15A C15 H15B 108.0 ?
C21 C16 C17 118.5(2) ?
C21 C16 C15 122.0(2) ?
C17 C16 C15 119.6(2) ?
C18 C17 C16 121.2(3) ?
C18 C17 H17A 119.4 ?
C16 C17 H17A 119.4 ?
C19 C18 C17 120.0(3) ?
C19 C18 H18A 120.0 ?
C17 C18 H18A 120.0 ?
C18 C19 C20 120.0(3) ?
C18 C19 H19A 120.0 ?
C20 C19 H19A 120.0 ?
C19 C20 C21 119.9(3) ?
C19 C20 H20A 120.1 ?
C21 C20 H20A 120.1 ?
C16 C21 C20 120.4(3) ?
C16 C21 H21A 119.8 ?
C20 C21 H21A 119.8 ?
C1 N1 C11 115.95(17) yes
C1 N1 C14 112.61(15) ?
C11 N1 C14 110.10(16) yes
C12 N2 C13 108.17(17) ?
C12 N2 C15 111.43(17) ?
C13 N2 C15 111.82(19) ?

loop_
_geom_bond_atom_site_label_1
_geom_bond_atom_site_label_2
_geom_bond_distance
_geom_bond_publ_flag
C1 C6 1.388(3) ?
C1 C2 1.392(3) ?
C1 N1 1.415(3) yes
C2 C3 1.372(3) ?
C2 H2A 0.9300 ?
C3 C4 1.393(3) ?
C3 H3A 0.9300 ?
C4 C5 1.380(3) ?
C4 C7 1.527(3) ?
C5 C6 1.386(3) ?
C5 H5A 0.9300 ?
C6 H6A 0.9300 ?
C7 C8 1.523(3) ?
C7 C10 1.527(3) ?
C7 C9 1.528(3) ?
C8 H8A 0.9600 ?
C8 H8B 0.9600 ?
C8 H8C 0.9600 ?
C9 H9A 0.9600 ?
C9 H9B 0.9600 ?
C9 H9C 0.9600 ?
C10 H10A 0.9600 ?
C10 H10B 0.9600 ?
C10 H10C 0.9600 ?
C11 N1 1.462(3) yes
C11 C12 1.507(3) ?
C11 H11A 0.9700 ?
C11 H11B 0.9700 ?
C12 N2 1.459(3) ?
C12 H12A 0.9700 ?
C12 H12B 0.9700 ?
C13 N2 1.460(3) ?
C13 C14 1.500(3) ?
C13 H13A 0.9700 ?
C13 H13B 0.9700 ?
C14 N1 1.467(2) ?
C14 H14A 0.9700 ?
C14 H14B 0.9700 ?
C15 N2 1.465(3) ?
C15 C16 1.501(3) yes
C15 H15A 0.9700 ?
C15 H15B 0.9700 ?
C16 C21 1.376(3) ?
C16 C17 1.379(3) ?
C17 C18 1.375(4) ?
C17 H17A 0.9300 ?
C18 C19 1.365(4) ?
C18 H18A 0.9300 ?
C19 C20 1.372(4) ?
C19 H19A 0.9300 ?
C20 C21 1.393(4) ?
C20 H20A 0.9300 ?
C21 H21A 0.9300 ?

loop_
_cod_related_entry_id
_cod_related_entry_database
_cod_related_entry_code
1 ChemSpider 21125271
